data_4088542
loop_
_publ_author_name
'Cabeza, Javier A.'
'Garc\'ia-\'Alvarez, Pablo'
'Gobetto, Roberto'
'Gonz\'alez-\'Alvarez, Laura'
'Nervi, Carlo'
'P\'erez-Carre\~no, Enrique'
'Polo, Diego'

_publ_section_title
;
 [MnBrL(CO)4] (L = Amidinatogermylene): Reductive Dimerization, Carbonyl
 Substitution, and Hydrolysis Reactions
;
_journal_issue 11
_journal_name_full Organometallics
_journal_page_first 1761
_journal_paper_doi 10.1021/acs.organomet.6b00168
_journal_volume 35
_journal_year 2016
_chemical_formula_moiety 'C26 H28 Ge Mn2 N2 O9'
_chemical_formula_sum 'C26 H28 Ge Mn2 N2 O9'
_chemical_formula_weight 694.97
_space_group_crystal_system monoclinic
_space_group_IT_number 14
_space_group_name_Hall '-P 2ybc'
_space_group_name_H-M_alt 'P 1 21/c 1'
_atom_sites_solution_hydrogens geom
_audit_creation_method SHELXL-2014
_cell_angle_alpha 90
_cell_angle_beta 100.051(2)
_cell_angle_gamma 90
_cell_formula_units_Z 4
_cell_length_a 14.8922(4)
_cell_length_b 11.6971(3)
_cell_length_c 17.5417(4)
_cell_measurement_reflns_used 5290
_cell_measurement_temperature 123(2)
_cell_measurement_theta_max 69.4568
_cell_measurement_theta_min 3.5944
_cell_volume 3008.79(13)
_computing_cell_refinement
;
CrysAlisPro, Agilent Technologies,
Version 1.171.35.19 (release 27-10-2011 CrysAlis171 .NET)
(compiled Oct 27 2011,15:02:11)
;
_computing_data_collection
;
CrysAlisPro, Agilent Technologies,
Version 1.171.35.19 (release 27-10-2011 CrysAlis171 .NET)
(compiled Oct 27 2011,15:02:11)
;
_computing_data_reduction
;
CrysAlisPro, Agilent Technologies,
Version 1.171.35.19 (release 27-10-2011 CrysAlis171 .NET)
(compiled Oct 27 2011,15:02:11)
;
_computing_molecular_graphics 'X-SEED (Barbour, 1999)'
_computing_publication_material 'SHELXL-2014 (Sheldrick, 2014)'
_computing_structure_refinement 'SHELXL-2014 (Sheldrick, 2014)'
_computing_structure_solution 'SIR-97 (Giacovazzo, 1999)'
_diffrn_ambient_temperature 123(2)
_diffrn_measured_fraction_theta_full 0.965
_diffrn_measured_fraction_theta_max 0.973
_diffrn_measurement_device_type 'Xcalibur, Onyx, Nova'
_diffrn_radiation_type CuK\a
_diffrn_radiation_wavelength 1.5418
_diffrn_reflns_av_R_equivalents 0.0414
_diffrn_reflns_av_unetI/netI 0.0500
_diffrn_reflns_Laue_measured_fraction_full 0.965
_diffrn_reflns_Laue_measured_fraction_max 0.973
_diffrn_reflns_limit_h_max 13
_diffrn_reflns_limit_h_min -17
_diffrn_reflns_limit_k_max 13
_diffrn_reflns_limit_k_min -14
_diffrn_reflns_limit_l_max 21
_diffrn_reflns_limit_l_min -18
_diffrn_reflns_number 13755
_diffrn_reflns_point_group_measured_fraction_full 0.965
_diffrn_reflns_point_group_measured_fraction_max 0.973
_diffrn_reflns_theta_full 70.000
_diffrn_reflns_theta_max 69.580
_diffrn_reflns_theta_min 4.565
_diffrn_source 'Nova (Cu) X-ray Source'
_exptl_absorpt_coefficient_mu 8.353
_exptl_absorpt_correction_T_max 1.00000
_exptl_absorpt_correction_T_min 0.72444
_exptl_absorpt_correction_type multi-scan
_exptl_absorpt_process_details
;
CrysAlisPro, Agilent Technologies,
Version 1.171.35.19 (release 27-10-2011 CrysAlis171 .NET)
(compiled Oct 27 2011,15:02:11)
Empirical absorption correction using spherical harmonics,
 implemented in SCALE3 ABSPACK scaling algorithm.
;
_exptl_crystal_colour yellow
_exptl_crystal_density_diffrn 1.534
_exptl_crystal_description fragment
_exptl_crystal_F_000 1408
_exptl_crystal_size_max 0.1062
_exptl_crystal_size_mid 0.0580
_exptl_crystal_size_min 0.0199
_refine_diff_density_max 0.454
_refine_diff_density_min -0.577
_refine_diff_density_rms 0.077
_refine_ls_extinction_method none
_refine_ls_goodness_of_fit_ref 1.049
_refine_ls_hydrogen_treatment constr
_refine_ls_matrix_type full
_refine_ls_number_parameters 368
_refine_ls_number_reflns 5508
_refine_ls_number_restraints 0
_refine_ls_restrained_S_all 1.049
_refine_ls_R_factor_all 0.0472
_refine_ls_R_factor_gt 0.0370
_refine_ls_shift/su_max 0.001
_refine_ls_shift/su_mean 0.000
_refine_ls_structure_factor_coef Fsqd
_refine_ls_weighting_details 'w=1/[\s^2^(Fo^2^)+(0.0367P)^2^+2.1436P] where P=(Fo^2^+2Fc^2^)/3'
_refine_ls_weighting_scheme calc
_refine_ls_wR_factor_gt 0.0895
_refine_ls_wR_factor_ref 0.0950
_reflns_Friedel_coverage 0.000
_reflns_number_gt 4625
_reflns_number_total 5508
_reflns_threshold_expression 'I > 2\s(I)'
_cod_data_source_file om6b00168_si_003.cif
_cod_data_source_block 6
_cod_original_sg_symbol_H-M 'P 21/c'
_cod_database_code 4088542
_shelx_space_group_comment
;
The symmetry employed for this shelxl refinement is uniquely defined
by the following loop, which should always be used as a source of
symmetry information in preference to the above space-group names.
They are only intended as comments.
;
_shelxl_version_number 2014-3

loop_
_space_group_symop_operation_xyz
'x, y, z'
'-x, y+1/2, -z+1/2'
'-x, -y, -z'
'x, -y-1/2, z-1/2'

loop_
_atom_site_label
_atom_site_type_symbol
_atom_site_fract_x
_atom_site_fract_y
_atom_site_fract_z
_atom_site_U_iso_or_equiv
_atom_site_adp_type
_atom_site_occupancy
_atom_site_site_symmetry_order
_atom_site_calc_flag
_atom_site_refinement_flags_posn
_atom_site_refinement_flags_adp
C1 C -0.0225(3) -0.1152(5) 0.8768(2) 0.0518(11) Uani 1 1 d . .
H1A H -0.0411 -0.0561 0.8376 0.078 Uiso 1 1 calc R U
H1B H -0.0709 -0.1261 0.9075 0.078 Uiso 1 1 calc R U
H1C H -0.0119 -0.1872 0.8512 0.078 Uiso 1 1 calc R U
C2 C 0.0637(2) -0.0788(3) 0.92899(18) 0.0305(7) Uani 1 1 d . .
H2 H 0.0510 -0.0049 0.9537 0.037 Uiso 1 1 calc R U
C3 C 0.0923(3) -0.1649(4) 0.9929(2) 0.0461(10) Uani 1 1 d . .
H3A H 0.0992 -0.2402 0.9701 0.069 Uiso 1 1 calc R U
H3B H 0.0457 -0.1690 1.0259 0.069 Uiso 1 1 calc R U
H3C H 0.1505 -0.1414 1.0240 0.069 Uiso 1 1 calc R U
C4 C 0.2005(2) 0.0193(3) 0.89882(16) 0.0218(6) Uani 1 1 d . .
C5 C 0.2065(2) 0.1083(3) 0.95992(16) 0.0220(6) Uani 1 1 d . .
C6 C 0.1614(2) 0.2111(3) 0.94254(18) 0.0306(7) Uani 1 1 d . .
H6 H 0.1242 0.2218 0.8932 0.037 Uiso 1 1 calc R U
C7 C 0.1701(3) 0.2988(3) 0.9968(2) 0.0348(8) Uani 1 1 d . .
H7 H 0.1393 0.3694 0.9848 0.042 Uiso 1 1 calc R U
C8 C 0.2240(3) 0.2823(3) 1.06864(19) 0.0341(8) Uani 1 1 d . .
H8 H 0.2309 0.3421 1.1058 0.041 Uiso 1 1 calc R U
C9 C 0.2677(3) 0.1800(3) 1.08630(19) 0.0358(8) Uani 1 1 d . .
H9 H 0.3038 0.1692 1.1360 0.043 Uiso 1 1 calc R U
C10 C 0.2597(2) 0.0917(3) 1.03238(18) 0.0315(7) Uani 1 1 d . .
H10 H 0.2902 0.0211 1.0449 0.038 Uiso 1 1 calc R U
C11 C 0.3418(2) 0.0805(3) 0.85461(17) 0.0273(7) Uani 1 1 d . .
H11 H 0.3299 0.1551 0.8789 0.033 Uiso 1 1 calc R U
C12 C 0.3601(2) 0.1053(3) 0.77342(18) 0.0310(7) Uani 1 1 d . .
H12A H 0.3711 0.0333 0.7480 0.047 Uiso 1 1 calc R U
H12B H 0.4139 0.1546 0.7768 0.047 Uiso 1 1 calc R U
H12C H 0.3072 0.1439 0.7433 0.047 Uiso 1 1 calc R U
C13 C 0.4241(2) 0.0252(3) 0.90506(19) 0.0323(8) Uani 1 1 d . .
H13A H 0.4106 0.0115 0.9570 0.049 Uiso 1 1 calc R U
H13B H 0.4769 0.0762 0.9086 0.049 Uiso 1 1 calc R U
H13C H 0.4378 -0.0476 0.8820 0.049 Uiso 1 1 calc R U
C14 C 0.1241(2) -0.0762(3) 0.70235(17) 0.0302(7) Uani 1 1 d . .
C15 C 0.0924(3) 0.0466(3) 0.70774(19) 0.0350(8) Uani 1 1 d . .
H15A H 0.0597 0.0713 0.6570 0.052 Uiso 1 1 calc R U
H15B H 0.1454 0.0961 0.7238 0.052 Uiso 1 1 calc R U
H15C H 0.0516 0.0514 0.7458 0.052 Uiso 1 1 calc R U
C16 C 0.0416(3) -0.1553(4) 0.6796(2) 0.0385(8) Uani 1 1 d . .
H16A H -0.0013 -0.1440 0.7154 0.058 Uiso 1 1 calc R U
H16B H 0.0621 -0.2351 0.6821 0.058 Uiso 1 1 calc R U
H16C H 0.0113 -0.1375 0.6267 0.058 Uiso 1 1 calc R U
C17 C 0.1869(3) -0.0867(3) 0.64229(18) 0.0341(8) Uani 1 1 d . .
H17A H 0.1548 -0.0599 0.5919 0.051 Uiso 1 1 calc R U
H17B H 0.2046 -0.1668 0.6380 0.051 Uiso 1 1 calc R U
H17C H 0.2416 -0.0401 0.6584 0.051 Uiso 1 1 calc R U
C101 C 0.3678(2) -0.2410(3) 0.78537(18) 0.0304(7) Uani 1 1 d . .
C102 C 0.3158(2) -0.2419(3) 0.92442(19) 0.0270(7) Uani 1 1 d . .
C103 C 0.1841(2) -0.3767(3) 0.86745(19) 0.0306(7) Uani 1 1 d . .
C104 C 0.2270(3) -0.3655(3) 0.7338(2) 0.0346(8) Uani 1 1 d . .
C201 C 0.4753(2) -0.3922(3) 0.8947(2) 0.0320(8) Uani 1 1 d . .
C202 C 0.3490(2) -0.4873(3) 0.9596(2) 0.0318(7) Uani 1 1 d . .
C203 C 0.2809(3) -0.5840(3) 0.82574(19) 0.0343(8) Uani 1 1 d . .
C204 C 0.4041(2) -0.4889(3) 0.7635(2) 0.0333(8) Uani 1 1 d . .
C205 C 0.4584(3) -0.6217(3) 0.8891(2) 0.0344(8) Uani 1 1 d . .
Ge1 Ge 0.19562(2) -0.12982(3) 0.80283(2) 0.02207(10) Uani 1 1 d . .
Mn1 Mn 0.27382(3) -0.30172(5) 0.82742(3) 0.02398(13) Uani 1 1 d . .
Mn2 Mn 0.38492(3) -0.50002(5) 0.86404(3) 0.02698(13) Uani 1 1 d . .
N1 N 0.13639(17) -0.0582(2) 0.88393(14) 0.0244(6) Uani 1 1 d . .
N2 N 0.25974(17) 0.0095(3) 0.85049(14) 0.0248(6) Uani 1 1 d . .
O101 O 0.42501(19) -0.2009(3) 0.75745(16) 0.0455(7) Uani 1 1 d . .
O102 O 0.33627(18) -0.2021(2) 0.98444(13) 0.0374(6) Uani 1 1 d . .
O103 O 0.12805(18) -0.4233(3) 0.89188(16) 0.0471(7) Uani 1 1 d . .
O104 O 0.1970(2) -0.4063(3) 0.67545(15) 0.0515(7) Uani 1 1 d . .
O201 O 0.53164(19) -0.3276(3) 0.91358(17) 0.0476(7) Uani 1 1 d . .
O202 O 0.32763(19) -0.4803(2) 1.01855(14) 0.0401(6) Uani 1 1 d . .
O203 O 0.21799(19) -0.6347(3) 0.80041(15) 0.0436(6) Uani 1 1 d . .
O204 O 0.41382(19) -0.4838(3) 0.70044(15) 0.0461(7) Uani 1 1 d . .
O205 O 0.5050(2) -0.6990(2) 0.90460(16) 0.0470(7) Uani 1 1 d . .

loop_
_atom_site_aniso_label
_atom_site_aniso_U_11
_atom_site_aniso_U_22
_atom_site_aniso_U_33
_atom_site_aniso_U_23
_atom_site_aniso_U_13
_atom_site_aniso_U_12
C1 0.030(2) 0.077(3) 0.049(2) 0.011(2) 0.0088(16) -0.010(2)
C2 0.0265(16) 0.035(2) 0.0330(16) -0.0001(15) 0.0142(13) -0.0030(15)
C3 0.050(2) 0.053(3) 0.0397(19) 0.0112(19) 0.0203(17) 0.003(2)
C4 0.0250(15) 0.0193(16) 0.0199(13) -0.0003(12) 0.0001(11) 0.0034(13)
C5 0.0248(15) 0.0187(16) 0.0227(13) -0.0007(12) 0.0051(11) -0.0016(12)
C6 0.0342(18) 0.0318(19) 0.0248(15) 0.0008(14) 0.0026(13) 0.0025(15)
C7 0.040(2) 0.0274(19) 0.0372(17) -0.0044(15) 0.0071(15) 0.0033(16)
C8 0.044(2) 0.0275(19) 0.0313(16) -0.0065(15) 0.0068(14) -0.0045(16)
C9 0.0399(19) 0.041(2) 0.0246(15) -0.0039(15) 0.0019(14) -0.0028(17)
C10 0.0372(19) 0.0316(19) 0.0246(15) -0.0017(14) 0.0019(13) 0.0015(15)
C11 0.0225(15) 0.0348(19) 0.0238(14) 0.0020(14) 0.0021(12) -0.0042(14)
C12 0.0347(18) 0.0278(19) 0.0308(16) 0.0045(14) 0.0064(13) -0.0028(15)
C13 0.0271(17) 0.036(2) 0.0325(16) 0.0015(15) 0.0019(13) -0.0048(15)
C14 0.0302(17) 0.033(2) 0.0252(14) 0.0025(14) -0.0009(13) -0.0008(15)
C15 0.0366(19) 0.033(2) 0.0330(16) 0.0028(15) -0.0013(14) 0.0034(16)
C16 0.0358(19) 0.042(2) 0.0332(17) 0.0003(16) -0.0059(14) -0.0042(17)
C17 0.043(2) 0.035(2) 0.0240(15) -0.0002(14) 0.0038(14) -0.0005(17)
C101 0.0398(19) 0.0184(16) 0.0314(15) -0.0024(14) 0.0023(14) 0.0044(15)
C102 0.0296(16) 0.0168(16) 0.0343(16) 0.0057(14) 0.0048(13) 0.0020(13)
C103 0.0333(18) 0.0221(17) 0.0347(16) -0.0012(14) 0.0013(14) 0.0036(15)
C104 0.040(2) 0.0285(19) 0.0340(18) -0.0006(15) 0.0033(15) 0.0038(16)
C201 0.0289(18) 0.0282(19) 0.0378(17) 0.0042(15) 0.0027(14) 0.0054(16)
C202 0.0317(17) 0.0249(18) 0.0363(18) 0.0054(15) -0.0005(14) 0.0032(15)
C203 0.037(2) 0.033(2) 0.0327(16) 0.0084(16) 0.0076(15) 0.0061(17)
C204 0.0240(16) 0.035(2) 0.0405(19) -0.0068(16) 0.0044(14) -0.0030(15)
C205 0.0330(18) 0.030(2) 0.0373(17) -0.0005(16) -0.0008(14) 0.0018(16)
Ge1 0.02282(18) 0.0226(2) 0.02010(17) -0.00023(14) 0.00180(13) 0.00032(15)
Mn1 0.0253(3) 0.0221(3) 0.0239(2) -0.0002(2) 0.00249(19) 0.0012(2)
Mn2 0.0257(3) 0.0254(3) 0.0294(3) 0.0002(2) 0.0035(2) 0.0022(2)
N1 0.0227(13) 0.0271(15) 0.0242(12) -0.0017(11) 0.0064(10) -0.0011(11)
N2 0.0214(13) 0.0323(16) 0.0203(11) -0.0011(11) 0.0023(10) -0.0019(12)
O101 0.0458(16) 0.0453(17) 0.0506(15) 0.0053(13) 0.0232(13) -0.0037(13)
O102 0.0447(14) 0.0379(15) 0.0264(11) -0.0044(11) -0.0029(10) 0.0025(12)
O103 0.0327(14) 0.0508(19) 0.0597(16) 0.0031(14) 0.0129(12) -0.0081(13)
O104 0.068(2) 0.0449(18) 0.0354(13) -0.0120(13) -0.0088(13) 0.0047(15)
O201 0.0359(14) 0.0444(17) 0.0591(16) 0.0011(14) -0.0011(12) -0.0102(14)
O202 0.0481(15) 0.0409(16) 0.0325(12) 0.0015(11) 0.0103(11) 0.0012(13)
O203 0.0385(15) 0.0416(16) 0.0477(14) -0.0015(13) -0.0005(12) -0.0130(13)
O204 0.0451(15) 0.0568(19) 0.0396(14) -0.0060(13) 0.0161(12) -0.0036(14)
O205 0.0474(16) 0.0364(17) 0.0535(15) -0.0008(13) -0.0016(12) 0.0128(14)

loop_
_atom_type_symbol
_atom_type_description
_atom_type_scat_dispersion_real
_atom_type_scat_dispersion_imag
_atom_type_scat_source
C C 0.0181 0.0091 'International Tables Vol C Tables 4.2.6.8 and 6.1.1.4'
H H 0.0000 0.0000 'International Tables Vol C Tables 4.2.6.8 and 6.1.1.4'
Ge Ge -1.0885 0.8855 'International Tables Vol C Tables 4.2.6.8 and 6.1.1.4'
Mn Mn -0.5299 2.8052 'International Tables Vol C Tables 4.2.6.8 and 6.1.1.4'
N N 0.0311 0.0180 'International Tables Vol C Tables 4.2.6.8 and 6.1.1.4'
O O 0.0492 0.0322 'International Tables Vol C Tables 4.2.6.8 and 6.1.1.4'

loop_
_geom_angle_atom_site_label_1
_geom_angle_atom_site_label_2
_geom_angle_atom_site_label_3
_geom_angle
N1 C2 C1 110.5(3)
N1 C2 C3 111.7(3)
C1 C2 C3 111.3(3)
N1 C4 N2 110.8(3)
N1 C4 C5 125.4(3)
N2 C4 C5 123.8(3)
N1 C4 Ge1 55.18(15)
N2 C4 Ge1 55.72(16)
C5 C4 Ge1 177.6(2)
C6 C5 C10 120.0(3)
C6 C5 C4 118.9(3)
C10 C5 C4 121.0(3)
C5 C6 C7 120.4(3)
C8 C7 C6 119.4(3)
C9 C8 C7 120.3(3)
C8 C9 C10 120.9(3)
C5 C10 C9 119.1(3)
N2 C11 C12 110.2(3)
N2 C11 C13 111.5(3)
C12 C11 C13 111.4(3)
C15 C14 C17 110.6(3)
C15 C14 C16 110.0(3)
C17 C14 C16 109.3(3)
C15 C14 Ge1 111.5(2)
C17 C14 Ge1 106.6(2)
C16 C14 Ge1 108.7(2)
O101 C101 Mn1 177.9(3)
O102 C102 Mn1 175.5(3)
O103 C103 Mn1 179.6(3)
O104 C104 Mn1 179.2(4)
O201 C201 Mn2 178.8(3)
O202 C202 Mn2 179.3(3)
O203 C203 Mn2 178.1(3)
O204 C204 Mn2 178.0(3)
O205 C205 Mn2 179.7(3)
N1 Ge1 C14 105.36(13)
N1 Ge1 N2 66.14(10)
C14 Ge1 N2 104.81(13)
N1 Ge1 Mn1 120.16(8)
C14 Ge1 Mn1 127.49(11)
N2 Ge1 Mn1 116.14(8)
N1 Ge1 C4 32.79(11)
C14 Ge1 C4 109.57(13)
N2 Ge1 C4 33.41(10)
Mn1 Ge1 C4 122.80(7)
C104 Mn1 C101 89.70(16)
C104 Mn1 C103 87.69(16)
C101 Mn1 C103 174.23(15)
C104 Mn1 C102 176.58(15)
C101 Mn1 C102 93.69(14)
C103 Mn1 C102 88.90(14)
C104 Mn1 Ge1 94.94(12)
C101 Mn1 Ge1 89.05(11)
C103 Mn1 Ge1 96.30(11)
C102 Mn1 Ge1 85.49(10)
C104 Mn1 Mn2 89.18(12)
C101 Mn1 Mn2 87.25(11)
C103 Mn1 Mn2 87.56(11)
C102 Mn1 Mn2 90.62(10)
Ge1 Mn1 Mn2 174.45(3)
C205 Mn2 C204 95.74(16)
C205 Mn2 C202 95.85(15)
C204 Mn2 C202 168.38(16)
C205 Mn2 C201 95.02(16)
C204 Mn2 C201 90.23(15)
C202 Mn2 C201 89.54(15)
C205 Mn2 C203 95.93(17)
C204 Mn2 C203 87.13(15)
C202 Mn2 C203 90.90(15)
C201 Mn2 C203 168.93(16)
C205 Mn2 Mn1 177.81(12)
C204 Mn2 Mn1 84.70(12)
C202 Mn2 Mn1 83.74(11)
C201 Mn2 Mn1 82.82(11)
C203 Mn2 Mn1 86.23(12)
C4 N1 C2 125.9(3)
C4 N1 Ge1 92.03(18)
C2 N1 Ge1 141.1(2)
C4 N2 C11 123.9(3)
C4 N2 Ge1 90.9(2)
C11 N2 Ge1 144.6(2)

loop_
_geom_bond_atom_site_label_1
_geom_bond_atom_site_label_2
_geom_bond_distance
C1 C2 1.502(5)
C2 N1 1.468(4)
C2 C3 1.511(5)
C4 N1 1.310(4)
C4 N2 1.331(4)
C4 C5 1.486(4)
C4 Ge1 2.417(3)
C5 C6 1.386(5)
C5 C10 1.389(5)
C6 C7 1.390(5)
C7 C8 1.385(5)
C8 C9 1.371(5)
C9 C10 1.391(5)
C11 N2 1.469(4)
C11 C12 1.524(4)
C11 C13 1.526(5)
C14 C15 1.519(5)
C14 C17 1.531(5)
C14 C16 1.535(5)
C14 Ge1 1.995(3)
C101 O101 1.154(4)
C101 Mn1 1.835(4)
C102 O102 1.143(4)
C102 Mn1 1.845(3)
C103 O103 1.142(4)
C103 Mn1 1.837(4)
C104 O104 1.146(4)
C104 Mn1 1.828(4)
C201 O201 1.135(5)
C201 Mn2 1.854(4)
C202 O202 1.138(4)
C202 Mn2 1.851(4)
C203 O203 1.133(5)
C203 Mn2 1.857(4)
C204 O204 1.142(4)
C204 Mn2 1.840(4)
C205 O205 1.143(4)
C205 Mn2 1.802(4)
Ge1 N1 1.985(2)
Ge1 N2 1.997(3)
Ge1 Mn1 2.3259(6)
Mn1 Mn2 2.8565(7)
